data_2012632
loop_
_publ_author_name
'Mart\'inez, David'
'Motevalli, Majid'
'Watkinson, Michael'

_publ_section_title Aquachloro[<i>N</i>,<i>N</i>'-ethylenebis(salicylideneiminato)]manganese(III)
_journal_issue 4
_journal_name_full 'Acta Crystallographica Section C'
_journal_page_first m258
_journal_page_last m260
_journal_paper_doi 10.1107/S0108270102003529
_journal_volume 58
_journal_year 2002
_chemical_formula_iupac '[Mn Cl (C16 H14 N2 O2) (H2 O)]'
_chemical_formula_moiety 'C16 H16 Cl Mn N2 O3'
_chemical_formula_sum 'C16 H16 Cl Mn N2 O3'
_chemical_formula_weight 374.7
_chemical_name_systematic
;
Aquachloro{2,2'-[1,2-ethanediylbis(nitrilomethylidyne)]diphenolato-
\k^4^O,N,N',O'}manganese(III)
;
_space_group_IT_number 4
_symmetry_cell_setting monoclinic
_symmetry_space_group_name_Hall 'P 2yb'
_symmetry_space_group_name_H-M 'P 1 21 1'
_audit_creation_method 'WinGX routine CIF_UPDATE'
_cell_angle_alpha 90
_cell_angle_beta 106.29(2)
_cell_angle_gamma 90
_cell_formula_units_Z 2
_cell_length_a 10.418(4)
_cell_length_b 6.627(3)
_cell_length_c 11.733(5)
_cell_measurement_reflns_used 25
_cell_measurement_temperature 160(2)
_cell_measurement_theta_max 13.88
_cell_measurement_theta_min 8.06
_cell_volume 777.5(6)
_computing_cell_refinement 'CAD-4-PC Software'
_computing_data_collection 'CAD-4-PC Software (Enraf Nonius, 1994)'
_computing_data_reduction 'XCAD4 (Harms & Wocadlo, 1995)'
_computing_molecular_graphics 'ORTEP-3 for Windows (Farrugia, 1997) and PLUTON in PLATON (Spek, 1998)'
_computing_publication_material 'WinGX (Farrugia, 1999)'
_computing_structure_refinement 'SHELXL97 (Sheldrick, 1997)'
_diffrn_measured_fraction_theta_full 0.994
_diffrn_measured_fraction_theta_max 0.994
_diffrn_measurement_device '\k-geometry diffractometer'
_diffrn_measurement_device_type 'Enraf Nonius CAD-4'
_diffrn_measurement_method 'non-profiled \w/2\q scans'
_diffrn_radiation_type MoK\a
_diffrn_radiation_wavelength 0.71073
_diffrn_reflns_av_R_equivalents 0.030
_diffrn_reflns_limit_h_max 11
_diffrn_reflns_limit_h_min -12
_diffrn_reflns_limit_k_max 7
_diffrn_reflns_limit_k_min 0
_diffrn_reflns_limit_l_max 13
_diffrn_reflns_limit_l_min 0
_diffrn_reflns_number 1562
_diffrn_reflns_theta_full 25.01
_diffrn_reflns_theta_max 25.01
_diffrn_reflns_theta_min 1.81
_diffrn_standards_decay_% 0
_diffrn_standards_interval_time 60
_diffrn_standards_number 2
_exptl_absorpt_coefficient_mu 1.036
_exptl_absorpt_correction_T_max 0.902
_exptl_absorpt_correction_T_min 0.675
_exptl_absorpt_correction_type '\y scan'
_exptl_absorpt_process_details '(North et al., 1968)'
_exptl_crystal_colour brown
_exptl_crystal_density_diffrn 1.6
_exptl_crystal_density_method 'not measured'
_exptl_crystal_description prism
_exptl_crystal_F_000 384
_exptl_crystal_size_max 0.3
_exptl_crystal_size_mid 0.2
_exptl_crystal_size_min 0.1
_refine_diff_density_max 0.44
_refine_diff_density_min -0.60
_refine_ls_abs_structure_details 'Flack (1983)'
_refine_ls_abs_structure_Flack 0.01(4)
_refine_ls_extinction_method none
_refine_ls_goodness_of_fit_ref 1.037
_refine_ls_hydrogen_treatment mixed
_refine_ls_matrix_type full
_refine_ls_number_parameters 184
_refine_ls_number_reflns 1488
_refine_ls_number_restraints 1
_refine_ls_restrained_S_all 1.037
_refine_ls_R_factor_gt 0.037
_refine_ls_shift/su_max <0.001
_refine_ls_structure_factor_coef Fsqd
_refine_ls_weighting_details 'w = 1/[\s^2^(Fo^2^)+(0.0720P)^2^+0.0385P] where P = (Fo^2^+2Fc^2^)/3'
_refine_ls_weighting_scheme calc
_refine_ls_wR_factor_ref 0.099
_reflns_number_gt 1324
_reflns_number_total 1488
_reflns_threshold_expression I>2\s(I)
_cod_data_source_file gg1092.cif
_cod_data_source_block I
_cod_depositor_comments
;
The following automatic conversions were performed:
'_symmetry_cell_setting' value 'Monoclinic' changed to 'monoclinic'
according to '/home/saulius/struct/CIF-dictionaries/cif_core.dic'
dictionary named 'cif_core.dic' version 2.4.1 from 2010-06-29.

Automatic conversion script
Id: cif_fix_enum 1527 2010-12-29 10:47:43Z saulius 

The following automatic conversions were performed:

'_symmetry_cell_setting' value 'Monoclinic' changed to 'monoclinic'
according to /home/saulius/struct/CIF-dictionaries/cif_core.dic
dictionary named 'cif_core.dic' version 2.4.1 from 2010-06-29.

Automatic conversion script
Id: cif_fix_values 1715 2011-07-08 13:25:40Z adriana 
;
_cod_original_sg_symbol_Hall P2yb
_cod_original_sg_symbol_H-M 'P 21'
_cod_database_code 2012632
_cod_database_fobs_code 2012632

loop_
_symmetry_equiv_pos_as_xyz
'x, y, z'
'-x, y+1/2, -z'

loop_
_atom_site_label
_atom_site_fract_x
_atom_site_fract_y
_atom_site_fract_z
_atom_site_U_iso_or_equiv
_atom_site_adp_type
_atom_site_calc_flag
_atom_site_refinement_flags
_atom_site_occupancy
_atom_site_disorder_assembly
_atom_site_disorder_group
_atom_site_type_symbol
Mn1 0.33140(7) 0.87645(12) 0.11213(6) 0.0154(2) Uani d . 1 . . Mn
Cl1 0.19336(12) 0.9867(2) 0.24060(11) 0.0227(3) Uani d . 1 . . Cl
O1 0.4891(3) 1.0167(6) 0.1925(3) 0.0186(8) Uani d . 1 . . O
O2 0.2789(3) 1.0717(6) -0.0090(3) 0.0188(8) Uani d . 1 . . O
O3 0.4607(3) 0.7364(7) -0.0068(3) 0.0264(10) Uani d . 1 . . O
H16 0.539 0.7141 0.0265 0.06 Uiso d . 1 . . H
H17 0.4551 0.6665 -0.0654 0.06 Uiso d . 1 . . H
N1 0.3900(4) 0.6378(7) 0.2148(4) 0.0164(9) Uani d . 1 . . N
N2 0.1926(4) 0.6858(8) 0.0235(4) 0.0196(10) Uani d . 1 . . N
C1 0.5605(3) 0.9895(6) 0.3075(2) 0.0170(11) Uani d G 1 . . C
C2 0.6450(3) 1.1458(5) 0.3610(3) 0.0255(13) Uani d G 1 . . C
H2 0.648 1.2666 0.3182 0.031 Uiso calc R 1 . . H
C3 0.7251(3) 1.1253(5) 0.4771(3) 0.0301(15) Uani d G 1 . . C
H3 0.7829 1.2321 0.5136 0.036 Uiso calc R 1 . . H
C4 0.7207(3) 0.9486(6) 0.5396(2) 0.0305(15) Uani d G 1 . . C
H4 0.7754 0.9346 0.619 0.037 Uiso calc R 1 . . H
C5 0.6362(4) 0.7923(5) 0.4861(3) 0.0261(13) Uani d G 1 . . C
H5 0.6331 0.6715 0.5289 0.031 Uiso calc R 1 . . H
C6 0.5561(3) 0.8127(5) 0.3700(3) 0.0221(13) Uani d G 1 . . C
C7 0.4779(5) 0.6391(9) 0.3174(4) 0.0192(12) Uani d . 1 . . C
H7 0.4922 0.5168 0.3614 0.023 Uiso calc R 1 . . H
C8 0.3216(6) 0.4511(9) 0.1660(5) 0.0238(13) Uani d . 1 . . C
H8A 0.3197 0.3563 0.2307 0.029 Uiso calc R 1 . . H
H8B 0.3679 0.3852 0.1129 0.029 Uiso calc R 1 . . H
C9 0.1800(5) 0.5112(9) 0.0968(5) 0.0238(12) Uani d . 1 . . C
H9A 0.1348 0.3982 0.046 0.029 Uiso calc R 1 . . H
H9B 0.127 0.5474 0.1519 0.029 Uiso calc R 1 . . H
C10 0.1247(5) 0.6997(9) -0.0861(5) 0.0224(13) Uani d . 1 . . C
H10 0.0641 0.5937 -0.1189 0.027 Uiso calc R 1 . . H
C11 0.1348(3) 0.8677(5) -0.1631(3) 0.0217(11) Uani d G 1 . . C
C12 0.0649(3) 0.8474(5) -0.2822(3) 0.0270(14) Uani d G 1 . . C
H12 0.0157 0.7277 -0.3095 0.032 Uiso calc R 1 . . H
C13 0.0672(4) 1.0021(7) -0.3616(2) 0.0360(16) Uani d G 1 . . C
H13 0.0195 0.9882 -0.4431 0.043 Uiso calc R 1 . . H
C14 0.1393(4) 1.1772(6) -0.3218(3) 0.0328(16) Uani d G 1 . . C
H14 0.1408 1.283 -0.3761 0.039 Uiso calc R 1 . . H
C15 0.2091(4) 1.1976(5) -0.2026(3) 0.0274(14) Uani d G 1 . . C
H15 0.2584 1.3173 -0.1754 0.033 Uiso calc R 1 . . H
C16 0.2069(3) 1.0428(6) -0.1233(2) 0.0193(12) Uani d G 1 . . C

loop_
_atom_site_aniso_label
_atom_site_aniso_U_11
_atom_site_aniso_U_22
_atom_site_aniso_U_33
_atom_site_aniso_U_12
_atom_site_aniso_U_13
_atom_site_aniso_U_23
Mn1 0.0228(4) 0.0134(4) 0.0126(4) -0.0010(4) 0.0090(3) 0.0003(4)
Cl1 0.0283(7) 0.0235(8) 0.0213(7) 0.0040(6) 0.0150(5) -0.0020(6)
N1 0.027(2) 0.016(2) 0.011(2) -0.0003(19) 0.0146(18) -0.0013(19)
N2 0.024(2) 0.020(3) 0.019(2) 0.000(2) 0.0139(19) -0.002(2)
O1 0.0226(17) 0.019(2) 0.0148(17) -0.0018(16) 0.0063(14) 0.0000(16)
O2 0.0247(18) 0.020(2) 0.0116(17) -0.0044(16) 0.0054(14) -0.0013(17)
O3 0.028(2) 0.036(3) 0.0181(19) 0.0046(19) 0.0126(17) -0.0084(19)
C1 0.023(2) 0.022(3) 0.011(2) 0.000(3) 0.012(2) 0.001(3)
C2 0.028(3) 0.033(4) 0.016(3) 0.004(3) 0.008(2) -0.003(3)
C3 0.026(3) 0.038(4) 0.026(3) -0.001(3) 0.008(2) -0.011(3)
C4 0.029(3) 0.051(5) 0.016(3) 0.001(3) 0.014(2) -0.001(3)
C5 0.027(3) 0.044(4) 0.012(3) 0.008(3) 0.013(2) 0.010(3)
C6 0.021(2) 0.035(4) 0.015(3) 0.009(2) 0.013(2) -0.003(2)
C7 0.026(3) 0.018(3) 0.021(3) 0.005(2) 0.020(2) 0.004(2)
C8 0.041(3) 0.015(3) 0.021(3) -0.002(2) 0.017(2) -0.002(2)
C9 0.033(3) 0.016(3) 0.026(3) -0.005(3) 0.015(2) -0.004(3)
C10 0.019(3) 0.022(3) 0.029(3) -0.005(2) 0.011(2) -0.007(3)
C11 0.016(2) 0.036(3) 0.016(2) -0.001(3) 0.0087(18) -0.004(3)
C12 0.026(3) 0.036(4) 0.020(3) -0.003(3) 0.009(2) -0.006(3)
C13 0.030(3) 0.061(5) 0.017(3) -0.002(3) 0.006(2) -0.001(3)
C14 0.028(3) 0.053(5) 0.019(3) 0.003(3) 0.010(2) 0.011(3)
C15 0.023(3) 0.035(4) 0.025(3) -0.001(3) 0.008(2) 0.004(3)
C16 0.015(2) 0.032(3) 0.012(2) 0.006(2) 0.006(2) 0.004(2)

loop_
_atom_type_symbol
_atom_type_description
_atom_type_scat_dispersion_real
_atom_type_scat_dispersion_imag
_atom_type_scat_source
C C 0.0033 0.0016 'International Tables Vol C Tables 4.2.6.8 and 6.1.1.4'
H H 0 0 'International Tables Vol C Tables 4.2.6.8 and 6.1.1.4'
Mn Mn 0.3368 0.7283 'International Tables Vol C Tables 4.2.6.8 and 6.1.1.4'
N N 0.0061 0.0033 'International Tables Vol C Tables 4.2.6.8 and 6.1.1.4'
O O 0.0106 0.006 'International Tables Vol C Tables 4.2.6.8 and 6.1.1.4'
Cl Cl 0.1484 0.1585 'International Tables Vol C Tables 4.2.6.8 and 6.1.1.4'

loop_
_geom_angle_atom_site_label_1
_geom_angle_atom_site_label_2
_geom_angle_atom_site_label_3
_geom_angle
_geom_angle_publ_flag
O1 Mn1 O2 93.78(16) yes
O1 Mn1 O3 85.92(15) yes
O2 Mn1 O3 85.29(16) yes
O1 Mn1 N1 90.74(17) yes
O1 Mn1 N2 168.06(18) yes
O2 Mn1 N1 169.17(17) yes
O2 Mn1 N2 91.58(17) yes
O3 Mn1 N1 85.22(16) yes
O3 Mn1 N2 83.89(16) yes
N1 Mn1 N2 82.2(2) yes
O1 Mn1 Cl1 97.08(12) yes
O2 Mn1 Cl1 99.30(12) yes
O3 Mn1 Cl1 174.31(12) yes
N1 Mn1 Cl1 89.89(12) yes
N2 Mn1 Cl1 92.57(13) yes
C7 N1 C8 120.7(5) no
C7 N1 Mn1 125.4(4) no
C8 N1 Mn1 113.9(3) no
C10 N2 C9 121.8(5) no
C10 N2 Mn1 126.5(4) no
C9 N2 Mn1 111.5(3) no
C1 O1 Mn1 125.9(3) no
C16 O2 Mn1 127.7(3) no
H16 O3 H17 97.3 no
O1 C1 C2 116.8(3) no
O1 C1 C6 123.1(3) no
C2 C1 C6 120 no
C3 C2 C1 120 no
C3 C2 H2 120 no
C1 C2 H2 120 no
C4 C3 C2 120 no
C4 C3 H3 120 no
C2 C3 H3 120 no
C3 C4 C5 120 no
C3 C4 H4 120 no
C5 C4 H4 120 no
C6 C5 C4 120 no
C6 C5 H5 120 no
C4 C5 H5 120 no
C5 C6 C1 120 no
C5 C6 C7 116.9(3) no
C1 C6 C7 122.9(3) no
N1 C7 C6 124.8(5) no
N1 C7 H7 117.6 no
C6 C7 H7 117.6 no
N1 C8 C9 106.3(5) no
N1 C8 H8A 110.5 no
C9 C8 H8A 110.5 no
N1 C8 H8B 110.5 no
C9 C8 H8B 110.5 no
H8A C8 H8B 108.7 no
N2 C9 C8 106.6(4) no
N2 C9 H9A 110.4 no
C8 C9 H9A 110.4 no
N2 C9 H9B 110.4 no
C8 C9 H9B 110.4 no
H9A C9 H9B 108.6 no
N2 C10 C11 124.1(5) no
N2 C10 H10 118 no
C11 C10 H10 118 no
C12 C11 C16 120 no
C12 C11 C10 116.2(3) no
C16 C11 C10 123.8(3) no
C13 C12 C11 120 no
C13 C12 H12 120 no
C11 C12 H12 120 no
C14 C13 C12 120 no
C14 C13 H13 120 no
C12 C13 H13 120 no
C15 C14 C13 120 no
C15 C14 H14 120 no
C13 C14 H14 120 no
C16 C15 C14 120 no
C16 C15 H15 120 no
C14 C15 H15 120 no
O2 C16 C15 116.8(3) no
O2 C16 C11 123.2(3) no
C15 C16 C11 120 no

loop_
_geom_bond_atom_site_label_1
_geom_bond_atom_site_label_2
_geom_bond_site_symmetry_2
_geom_bond_distance
_geom_bond_publ_flag
Mn1 Cl1 . 2.4680(16) yes
Mn1 O1 . 1.893(4) yes
Mn1 O2 . 1.886(4) yes
Mn1 O3 . 2.383(4) yes
Mn1 N1 . 1.978(5) yes
Mn1 N2 . 1.982(5) yes
N1 C7 . 1.292(6) no
N1 C8 . 1.462(7) no
N2 C10 . 1.285(7) no
N2 C9 . 1.469(7) no
O1 C1 . 1.358(4) no
O2 C16 . 1.354(4) no
O3 H16 . 0.814 no
O3 H17 . 0.817 no
C1 C2 . 1.39 no
C1 C6 . 1.39 no
C2 C3 . 1.39 no
C2 H2 . 0.95 no
C3 C4 . 1.39 no
C3 H3 . 0.95 no
C4 C5 . 1.39 no
C4 H4 . 0.95 no
C5 C6 . 1.39 no
C5 H5 . 0.95 no
C6 C7 . 1.445(6) no
C7 H7 . 0.95 no
C8 C9 . 1.524(8) no
C8 H8A . 0.99 no
C8 H8B . 0.99 no
C9 H9A . 0.99 no
C9 H9B . 0.99 no
C10 C11 . 1.456(7) no
C10 H10 . 0.95 no
C11 C12 . 1.39 no
C11 C16 . 1.39 no
C12 C13 . 1.39 no
C12 H12 . 0.95 no
C13 C14 . 1.39 no
C13 H13 . 0.95 no
C14 C15 . 1.39 no
C14 H14 . 0.95 no
C15 C16 . 1.39 no
C15 H15 . 0.95 no

loop_
_geom_hbond_atom_site_label_D
_geom_hbond_atom_site_label_H
_geom_hbond_atom_site_label_A
_geom_hbond_site_symmetry_A
_geom_hbond_distance_DH
_geom_hbond_distance_HA
_geom_hbond_distance_DA
_geom_hbond_angle_DHA
_geom_hbond_publ_flag
O3 H17 O1 2_645 0.82 2.01 2.789(5) 160 yes
O3 H16 O2 2_645 0.81 2.18 2.881(5) 145 yes
